data_7000439
loop_
_publ_author_name
'Baker, Naomi C. A.'
'McGaughey, Neil'
'Fletcher, Nicholas C.'
'Chernikov, Aleksey V.'
'Horton, Peter N.'
'Hursthouse, Michael B.'

_publ_section_title
;
 The comparison of fac and mer ruthenium(ii) trischelate complexes in
 anion binding
;
_journal_issue 6
_journal_name_full 'Dalton Transactions'
_journal_page_first 965
_journal_page_last 972
_journal_paper_doi 10.1039/b816149f
_journal_year 2009
_chemical_formula_sum 'C78 H84 N12 O21 P2 Ru'
_chemical_formula_weight 1688.58
_chemical_name_systematic
;
?
;
_space_group_IT_number 2
_symmetry_cell_setting triclinic
_symmetry_space_group_name_Hall '-P 1'
_symmetry_space_group_name_H-M 'P -1'
_atom_sites_solution_hydrogens geom
_atom_sites_solution_primary direct
_atom_sites_solution_secondary difmap
_audit_creation_method SHELXL-97
_cell_angle_alpha 67.525(7)
_cell_angle_beta 88.438(5)
_cell_angle_gamma 86.237(7)
_cell_formula_units_Z 2
_cell_length_a 13.8358(16)
_cell_length_b 15.4583(17)
_cell_length_c 19.865(3)
_cell_measurement_reflns_used 3958
_cell_measurement_temperature 120(2)
_cell_measurement_theta_max 27.485
_cell_measurement_theta_min 2.910
_cell_volume 3917.5(9)
_computing_cell_refinement 'DENZO (Otwinowski & Minor, 1997) & COLLECT (Hooft, R.W.W., 1998)'
_computing_data_collection 'COLLECT (Hooft, R.W.W., 1998)'
_computing_data_reduction 'DENZO (Otwinowski & Minor, 1997) & COLLECT (Hooft, R.W.W., 1998)'
_computing_molecular_graphics 'ORTEP3 for Windows (Farrugia, 1997)'
_computing_publication_material 'WinGX (Farrugia, 1999)'
_computing_structure_refinement 'SHELXL-97 (Sheldrick, 1997b)'
_computing_structure_solution 'SHELXS-97 (Sheldrick, 1997a)'
_diffrn_ambient_temperature 120(2)
_diffrn_detector_area_resol_mean '4096x4096pixels / 62x62mm'
_diffrn_measured_fraction_theta_full 0.862
_diffrn_measured_fraction_theta_max 0.862
_diffrn_measurement_device_type 'Bruker-Nonius APEX II CCD camera on \k-goniostat'
_diffrn_measurement_method '\f & \w scans'
_diffrn_radiation_monochromator '10cm confocal mirrors'
_diffrn_radiation_source 'Bruker-Nonius FR591 rotating anode'
_diffrn_radiation_type MoK\a
_diffrn_radiation_wavelength 0.71073
_diffrn_reflns_av_R_equivalents 0.1039
_diffrn_reflns_av_sigmaI/netI 0.1483
_diffrn_reflns_limit_h_max 17
_diffrn_reflns_limit_h_min -17
_diffrn_reflns_limit_k_max 20
_diffrn_reflns_limit_k_min -19
_diffrn_reflns_limit_l_max 25
_diffrn_reflns_limit_l_min -25
_diffrn_reflns_number 50187
_diffrn_reflns_theta_full 27.48
_diffrn_reflns_theta_max 27.48
_diffrn_reflns_theta_min 3.06
_exptl_absorpt_coefficient_mu 0.323
_exptl_absorpt_correction_T_max 0.9872
_exptl_absorpt_correction_T_min 0.9562
_exptl_absorpt_correction_type multi-scan
_exptl_absorpt_process_details 'SADABS 2007/2 (Sheldrick, G.M., 2007)'
_exptl_crystal_colour Red
_exptl_crystal_density_diffrn 1.431
_exptl_crystal_density_method 'not measured'
_exptl_crystal_description 'Cut Block'
_exptl_crystal_F_000 1756
_exptl_crystal_size_max 0.14
_exptl_crystal_size_mid 0.06
_exptl_crystal_size_min 0.04
_refine_diff_density_max 2.107
_refine_diff_density_min -1.291
_refine_diff_density_rms 0.134
_refine_ls_extinction_method none
_refine_ls_goodness_of_fit_ref 1.081
_refine_ls_hydrogen_treatment constr
_refine_ls_matrix_type full
_refine_ls_number_parameters 1049
_refine_ls_number_reflns 15445
_refine_ls_number_restraints 91
_refine_ls_restrained_S_all 1.084
_refine_ls_R_factor_all 0.1911
_refine_ls_R_factor_gt 0.1047
_refine_ls_shift/su_max 0.000
_refine_ls_shift/su_mean 0.000
_refine_ls_structure_factor_coef Fsqd
_refine_ls_weighting_details 'calc w=1/[\s^2^(Fo^2^)+(0.0251P)^2^+39.0312P] where P=(Fo^2^+2Fc^2^)/3'
_refine_ls_weighting_scheme calc
_refine_ls_wR_factor_gt 0.1860
_refine_ls_wR_factor_ref 0.2339
_reflns_number_gt 8744
_reflns_number_total 15445
_reflns_threshold_expression >2sigma(I)
_cod_data_source_file b816149f.txt
_cod_data_source_block 2007src1188
_cod_original_cell_volume 3917.6(8)
_cod_original_sg_symbol_H-M P-1
_cod_database_code 7000439

loop_
_symmetry_equiv_pos_as_xyz
'x, y, z'
'-x, -y, -z'

loop_
_atom_site_label
_atom_site_type_symbol
_atom_site_fract_x
_atom_site_fract_y
_atom_site_fract_z
_atom_site_U_iso_or_equiv
_atom_site_adp_type
_atom_site_occupancy
_atom_site_symmetry_multiplicity
_atom_site_calc_flag
_atom_site_refinement_flags
_atom_site_disorder_assembly
_atom_site_disorder_group
Ru1 Ru 0.71399(4) 0.16617(4) 0.07883(4) 0.02239(18) Uani 1 1 d . . .
C1 C 0.6190(5) 0.1240(5) -0.0404(4) 0.0241(18) Uani 1 1 d . . .
H1 H 0.6077 0.1901 -0.0635 0.029 Uiso 1 1 calc R . .
C2 C 0.5915(5) 0.0680(5) -0.0761(4) 0.0238(18) Uani 1 1 d . . .
C3 C 0.6123(5) -0.0277(5) -0.0433(5) 0.0275(19) Uani 1 1 d . . .
H3 H 0.5982 -0.0676 -0.0677 0.033 Uiso 1 1 calc R . .
C4 C 0.6531(5) -0.0642(5) 0.0240(5) 0.0253(18) Uani 1 1 d . . .
H4 H 0.6662 -0.1301 0.0474 0.030 Uiso 1 1 calc R . .
C5 C 0.6757(5) -0.0050(5) 0.0589(4) 0.0227(17) Uani 1 1 d . . .
C6 C 0.7149(5) -0.0370(5) 0.1326(4) 0.0239(18) Uani 1 1 d . . .
C7 C 0.7322(5) -0.1296(5) 0.1791(5) 0.0276(19) Uani 1 1 d . . .
H7 H 0.7216 -0.1781 0.1623 0.033 Uiso 1 1 calc R . .
C8 C 0.7639(6) -0.1526(6) 0.2484(5) 0.0293(19) Uani 1 1 d . . .
H8 H 0.7755 -0.2164 0.2797 0.035 Uiso 1 1 calc R . .
C9 C 0.7793(5) -0.0808(5) 0.2729(5) 0.0258(18) Uani 1 1 d . . .
C10 C 0.7644(5) 0.0108(5) 0.2234(4) 0.0247(18) Uani 1 1 d . . .
H10 H 0.7767 0.0601 0.2389 0.030 Uiso 1 1 calc R . .
C11 C 0.5466(5) 0.1100(6) -0.1497(5) 0.0284(19) Uani 1 1 d . . .
C12 C 0.4656(6) 0.2506(6) -0.2402(4) 0.0326(19) Uani 1 1 d U . .
H12A H 0.4004 0.2794 -0.2371 0.039 Uiso 1 1 calc R . .
H12B H 0.4599 0.2100 -0.2680 0.039 Uiso 1 1 calc R . .
C13 C 0.5327(6) 0.3267(6) -0.2799(5) 0.0372(18) Uani 1 1 d U . .
C14 C 0.5767(9) 0.3286(8) -0.3416(6) 0.066(3) Uani 1 1 d U . .
H14 H 0.5663 0.2810 -0.3593 0.080 Uiso 1 1 calc R . .
C15 C 0.6374(10) 0.4000(9) -0.3800(7) 0.085(3) Uani 1 1 d U . .
H15 H 0.6678 0.4014 -0.4238 0.102 Uiso 1 1 calc R . .
C16 C 0.6531(9) 0.4696(8) -0.3533(7) 0.071(3) Uani 1 1 d U . .
H16 H 0.6954 0.5178 -0.3783 0.085 Uiso 1 1 calc R . .
C17 C 0.6079(7) 0.4676(7) -0.2923(6) 0.049(2) Uani 1 1 d U . .
H17 H 0.6174 0.5154 -0.2745 0.058 Uiso 1 1 calc R . .
C18 C 0.5479(7) 0.3971(6) -0.2550(5) 0.0411(19) Uani 1 1 d U . .
H18 H 0.5165 0.3967 -0.2118 0.049 Uiso 1 1 calc R . .
C19 C 0.8157(6) -0.1030(6) 0.3478(5) 0.033(2) Uani 1 1 d . . .
C20 C 0.8101(7) -0.0567(6) 0.4519(5) 0.041(2) Uani 1 1 d . . .
H20A H 0.8560 -0.1124 0.4712 0.049 Uiso 1 1 calc R . .
H20B H 0.7509 -0.0705 0.4824 0.049 Uiso 1 1 calc R . .
C21 C 0.8553(6) 0.0256(6) 0.4598(5) 0.035(2) Uani 1 1 d . . .
C22 C 0.8691(7) 0.0254(7) 0.5280(5) 0.043(2) Uani 1 1 d . . .
H22 H 0.8480 -0.0253 0.5695 0.051 Uiso 1 1 calc R . .
C23 C 0.9130(8) 0.0974(8) 0.5376(6) 0.055(3) Uani 1 1 d . . .
H23 H 0.9221 0.0958 0.5853 0.066 Uiso 1 1 calc R . .
C24 C 0.9439(7) 0.1720(7) 0.4776(7) 0.053(3) Uani 1 1 d . . .
H24 H 0.9748 0.2214 0.4840 0.064 Uiso 1 1 calc R . .
C25 C 0.9295(7) 0.1741(7) 0.4088(6) 0.051(3) Uani 1 1 d . . .
H25 H 0.9496 0.2255 0.3674 0.061 Uiso 1 1 calc R . .
C26 C 0.8856(6) 0.1010(6) 0.4003(5) 0.041(2) Uani 1 1 d . . .
H26 H 0.8761 0.1026 0.3527 0.049 Uiso 1 1 calc R . .
N1 N 0.6608(4) 0.0888(4) 0.0251(4) 0.0233(15) Uani 1 1 d . . .
N2 N 0.7336(4) 0.0338(4) 0.1550(4) 0.0243(15) Uani 1 1 d . . .
N3 N 0.5002(4) 0.1932(4) -0.1665(4) 0.0275(16) Uani 1 1 d . . .
H3A H 0.4895 0.2149 -0.1318 0.033 Uiso 1 1 calc R . .
N4 N 0.7848(5) -0.0430(5) 0.3786(4) 0.0355(18) Uani 1 1 d . . .
H4A H 0.7477 0.0067 0.3532 0.043 Uiso 1 1 calc R . .
O1 O 0.5542(5) 0.0675(4) -0.1912(3) 0.0437(16) Uani 1 1 d . . .
O2 O 0.8693(4) -0.1731(4) 0.3777(3) 0.0404(15) Uani 1 1 d . . .
C31 C 0.8854(5) 0.1318(5) -0.0095(4) 0.0241(18) Uani 1 1 d . . .
H31 H 0.8423 0.0970 -0.0242 0.029 Uiso 1 1 calc R . .
C32 C 0.9750(5) 0.1449(5) -0.0418(5) 0.031(2) Uani 1 1 d . . .
C33 C 1.0395(6) 0.1949(6) -0.0183(5) 0.032(2) Uani 1 1 d . . .
H33 H 1.1027 0.2056 -0.0385 0.039 Uiso 1 1 calc R . .
C34 C 1.0087(6) 0.2277(6) 0.0344(5) 0.031(2) Uani 1 1 d . . .
H34 H 1.0513 0.2607 0.0513 0.038 Uiso 1 1 calc R . .
C35 C 0.9160(5) 0.2129(5) 0.0632(4) 0.0251(18) Uani 1 1 d . . .
C36 C 0.8764(6) 0.2486(5) 0.1172(4) 0.0250(18) Uani 1 1 d . . .
C37 C 0.9274(6) 0.2975(6) 0.1489(5) 0.032(2) Uani 1 1 d . . .
H37 H 0.9930 0.3102 0.1356 0.039 Uiso 1 1 calc R . .
C38 C 0.8831(6) 0.3278(6) 0.1994(4) 0.0296(19) Uani 1 1 d . . .
H38 H 0.9178 0.3624 0.2202 0.036 Uiso 1 1 calc R . .
C39 C 0.7878(6) 0.3080(5) 0.2201(5) 0.030(2) Uani 1 1 d . . .
C40 C 0.7411(6) 0.2600(5) 0.1843(4) 0.0261(18) Uani 1 1 d . . .
H40 H 0.6754 0.2466 0.1967 0.031 Uiso 1 1 calc R . .
C41 C 1.0060(6) 0.1074(6) -0.0987(5) 0.033(2) Uani 1 1 d . . .
C42 C 0.9589(7) 0.0977(7) -0.2133(6) 0.050(3) Uani 1 1 d . . .
H42A H 1.0300 0.0917 -0.2189 0.060 Uiso 1 1 calc R . .
H42B H 0.9334 0.1495 -0.2576 0.060 Uiso 1 1 calc R . .
C43 C 0.9169(6) 0.0073(6) -0.2092(5) 0.039(2) Uani 1 1 d . . .
C44 C 0.8466(6) -0.0344(6) -0.1593(5) 0.034(2) Uani 1 1 d . . .
H44 H 0.8245 -0.0075 -0.1255 0.041 Uiso 1 1 calc R . .
C45 C 0.8076(6) -0.1151(6) -0.1578(5) 0.042(2) Uani 1 1 d . . .
H45 H 0.7598 -0.1441 -0.1225 0.050 Uiso 1 1 calc R . .
C46 C 0.8379(6) -0.1529(6) -0.2070(5) 0.042(2) Uani 1 1 d . . .
H46 H 0.8102 -0.2077 -0.2067 0.050 Uiso 1 1 calc R . .
C47 C 0.9089(7) -0.1117(6) -0.2573(5) 0.043(2) Uani 1 1 d . . .
H47 H 0.9301 -0.1381 -0.2916 0.052 Uiso 1 1 calc R . .
C48 C 0.9486(7) -0.0325(6) -0.2574(5) 0.042(2) Uani 1 1 d . . .
H48 H 0.9985 -0.0051 -0.2912 0.051 Uiso 1 1 calc R . .
C49 C 0.7305(6) 0.3397(6) 0.2715(5) 0.032(2) Uani 1 1 d . . .
C50 C 0.6873(7) 0.4703(7) 0.3089(5) 0.043(2) Uani 1 1 d . . .
H50A H 0.6270 0.4369 0.3251 0.052 Uiso 1 1 calc R . .
H50B H 0.6689 0.5354 0.2757 0.052 Uiso 1 1 calc R . .
C51 C 0.7378(7) 0.4725(7) 0.3742(5) 0.042(2) Uani 1 1 d . . .
C52 C 0.7165(10) 0.5489(8) 0.3946(6) 0.070(3) Uani 1 1 d . . .
H52 H 0.6726 0.5986 0.3663 0.084 Uiso 1 1 calc R . .
C53 C 0.7589(11) 0.5526(10) 0.4556(7) 0.085(4) Uani 1 1 d . . .
H53 H 0.7432 0.6039 0.4699 0.102 Uiso 1 1 calc R . .
C54 C 0.8264(10) 0.4788(10) 0.4968(7) 0.079(4) Uani 1 1 d . . .
H54 H 0.8593 0.4825 0.5369 0.095 Uiso 1 1 calc R . .
C55 C 0.8432(9) 0.4035(10) 0.4785(7) 0.073(4) Uani 1 1 d . . .
H55 H 0.8860 0.3527 0.5066 0.088 Uiso 1 1 calc R . .
C56 C 0.7975(8) 0.4014(9) 0.4189(6) 0.062(3) Uani 1 1 d . . .
H56 H 0.8082 0.3468 0.4080 0.074 Uiso 1 1 calc R . .
N31 N 0.8543(4) 0.1643(4) 0.0413(4) 0.0270(16) Uani 1 1 d . . .
N32 N 0.7820(4) 0.2319(4) 0.1348(3) 0.0230(15) Uani 1 1 d . . .
N33 N 0.9384(5) 0.1234(5) -0.1512(4) 0.0392(19) Uani 1 1 d . . .
H33A H 0.8812 0.1497 -0.1473 0.047 Uiso 1 1 calc R . .
N34 N 0.7463(5) 0.4248(5) 0.2693(4) 0.0391(19) Uani 1 1 d . . .
H34A H 0.7946 0.4546 0.2426 0.047 Uiso 1 1 calc R . .
O31 O 1.0837(4) 0.0666(4) -0.0967(4) 0.0497(18) Uani 1 1 d . . .
O32 O 0.6717(5) 0.2883(4) 0.3127(3) 0.0448(16) Uani 1 1 d . . .
C61 C 0.7383(5) 0.3399(5) -0.0573(4) 0.0228(17) Uani 1 1 d . . .
H61 H 0.7983 0.3097 -0.0627 0.027 Uiso 1 1 calc R . .
C62 C 0.7131(5) 0.4280(5) -0.1078(4) 0.0225(17) Uani 1 1 d . . .
C63 C 0.6258(6) 0.4696(6) -0.1000(5) 0.031(2) Uani 1 1 d . . .
H63 H 0.6075 0.5310 -0.1334 0.038 Uiso 1 1 calc R . .
C64 C 0.5642(6) 0.4237(5) -0.0444(5) 0.0295(19) Uani 1 1 d . . .
H64 H 0.5020 0.4515 -0.0406 0.035 Uiso 1 1 calc R . .
C65 C 0.5937(5) 0.3364(5) 0.0062(4) 0.0226(17) Uani 1 1 d . . .
C66 C 0.5349(5) 0.2815(5) 0.0687(4) 0.0233(17) Uani 1 1 d . . .
C67 C 0.4460(6) 0.3134(6) 0.0877(5) 0.030(2) Uani 1 1 d . . .
H67 H 0.4164 0.3720 0.0571 0.036 Uiso 1 1 calc R . .
C68 C 0.4016(6) 0.2597(6) 0.1507(5) 0.0299(19) Uani 1 1 d . . .
H68 H 0.3421 0.2821 0.1649 0.036 Uiso 1 1 calc R . .
C69 C 0.4428(5) 0.1739(5) 0.1934(4) 0.0190(16) Uani 1 1 d . . .
C70 C 0.5288(5) 0.1423(6) 0.1708(4) 0.0277(19) Uani 1 1 d . . .
H70 H 0.5551 0.0809 0.1984 0.033 Uiso 1 1 calc R . .
C71 C 0.7868(5) 0.4692(5) -0.1659(4) 0.0240(18) Uani 1 1 d . . .
C72 C 0.8888(6) 0.5962(6) -0.2231(5) 0.032(2) Uani 1 1 d . . .
H72A H 0.9436 0.5483 -0.2113 0.039 Uiso 1 1 calc R . .
H72B H 0.9096 0.6500 -0.2129 0.039 Uiso 1 1 calc R . .
C73 C 0.8655(6) 0.6284(5) -0.3030(5) 0.0278(19) Uani 1 1 d . . .
C74 C 0.7855(6) 0.6892(6) -0.3315(5) 0.036(2) Uani 1 1 d . . .
H74 H 0.7447 0.7093 -0.3004 0.043 Uiso 1 1 calc R . .
C75 C 0.7651(8) 0.7205(7) -0.4041(6) 0.053(3) Uani 1 1 d . . .
H75 H 0.7091 0.7610 -0.4226 0.064 Uiso 1 1 calc R . .
C76 C 0.8233(9) 0.6947(8) -0.4507(6) 0.058(3) Uani 1 1 d . . .
H76 H 0.8095 0.7179 -0.5013 0.069 Uiso 1 1 calc R . .
C77 C 0.9033(9) 0.6337(8) -0.4219(6) 0.062(3) Uani 1 1 d . . .
H77 H 0.9440 0.6140 -0.4533 0.075 Uiso 1 1 calc R . .
C78 C 0.9250(7) 0.6008(7) -0.3481(6) 0.046(2) Uani 1 1 d . . .
H78 H 0.9805 0.5596 -0.3292 0.055 Uiso 1 1 calc R . .
C79 C 0.3987(5) 0.1195(5) 0.2653(4) 0.0252(18) Uani 1 1 d . . .
C80 C 0.3520(7) -0.0324(7) 0.3508(5) 0.050(3) Uani 1 1 d . . .
H80A H 0.2944 -0.0582 0.3385 0.060 Uiso 1 1 calc R . .
H80B H 0.3290 0.0067 0.3782 0.060 Uiso 1 1 calc R . .
C81 C 0.4162(7) -0.1125(7) 0.3997(5) 0.045(2) Uani 1 1 d . . .
C82 C 0.3774(8) -0.1817(7) 0.4593(5) 0.049(3) Uani 1 1 d . . .
H82 H 0.3097 -0.1777 0.4681 0.059 Uiso 1 1 calc R . .
C83 C 0.4327(9) -0.2556(8) 0.5060(6) 0.061(3) Uani 1 1 d . . .
H83 H 0.4035 -0.3013 0.5469 0.073 Uiso 1 1 calc R . .
C84 C 0.5311(8) -0.2642(8) 0.4937(6) 0.063(3) Uani 1 1 d . . .
H84 H 0.5701 -0.3157 0.5256 0.076 Uiso 1 1 calc R . .
C85 C 0.5716(8) -0.1960(7) 0.4340(5) 0.054(3) Uani 1 1 d . . .
H85 H 0.6392 -0.2004 0.4252 0.065 Uiso 1 1 calc R . .
C86 C 0.5155(7) -0.1225(6) 0.3875(5) 0.040(2) Uani 1 1 d . . .
H86 H 0.5445 -0.0774 0.3461 0.048 Uiso 1 1 calc R . .
N61 N 0.6811(4) 0.2951(4) -0.0006(4) 0.0244(15) Uani 1 1 d . . .
N62 N 0.5769(4) 0.1970(4) 0.1100(4) 0.0237(15) Uani 1 1 d . . .
N63 N 0.8070(4) 0.5569(4) -0.1767(4) 0.0279(16) Uani 1 1 d . . .
H63A H 0.7718 0.5898 -0.1563 0.033 Uiso 1 1 calc R . .
N64 N 0.3965(5) 0.0272(5) 0.2837(4) 0.0324(17) Uani 1 1 d . . .
H64A H 0.4228 0.0018 0.2543 0.039 Uiso 1 1 calc R . .
O61 O 0.8258(4) 0.4224(4) -0.1984(3) 0.0321(14) Uani 1 1 d . . .
O62 O 0.3666(4) 0.1608(4) 0.3041(3) 0.0369(15) Uani 1 1 d . . .
O101 O 0.8986(4) 0.4506(4) -0.0272(3) 0.0309(14) Uani 1 1 d . . .
H101 H 0.9574 0.4611 -0.0356 0.046 Uiso 1 1 calc R . .
O102 O 0.7671(4) 0.4619(4) 0.0521(3) 0.0293(13) Uani 1 1 d . . .
H102 H 0.7266 0.4977 0.0627 0.044 Uiso 1 1 calc R . .
O103 O 0.8072(4) 0.6074(4) -0.0534(3) 0.0322(14) Uani 1 1 d . . .
O104 O 0.9215(4) 0.5405(4) 0.0531(3) 0.0328(14) Uani 1 1 d . . .
P101 P 0.85045(15) 0.52039(15) 0.00494(12) 0.0268(5) Uani 1 1 d . . .
O111 O 0.7220(4) 0.7198(4) 0.0070(3) 0.0386(15) Uani 1 1 d . . .
H111 H 0.7466 0.6786 -0.0071 0.058 Uiso 1 1 calc R . .
O112 O 0.7133(4) 0.6809(4) 0.1417(3) 0.0364(15) Uani 1 1 d . . .
H112 H 0.7648 0.6467 0.1494 0.055 Uiso 1 1 calc R . .
O113 O 0.6497(4) 0.5705(4) 0.0905(3) 0.0318(14) Uani 1 1 d . . .
O114 O 0.5647(4) 0.7299(4) 0.0697(3) 0.0346(14) Uani 1 1 d . . .
P111 P 0.65634(16) 0.67213(15) 0.07666(13) 0.0298(5) Uani 1 1 d . . .
O201 O 0.8681(4) 0.5634(4) 0.1757(3) 0.0374(15) Uani 1 1 d D . .
H201 H 0.8899 0.5610 0.1357 0.056 Uiso 1 1 d D . .
H202 H 0.9139 0.5820 0.1937 0.056 Uiso 1 1 d D . .
O211 O 0.9943(4) 0.6456(5) 0.2295(4) 0.062(2) Uani 1 1 d D . .
H211 H 0.9925 0.6593 0.2676 0.094 Uiso 1 1 d D . .
H212 H 1.0438 0.6074 0.2348 0.094 Uiso 1 1 d D . .
O221 O 0.9580(7) 0.6648(5) 0.3630(5) 0.096(3) Uani 1 1 d D . .
H221 H 0.9596 0.6117 0.3980 0.144 Uiso 1 1 d D . .
H222 H 0.9297 0.7138 0.3674 0.144 Uiso 1 1 d D . .
O231 O 0.7635(5) 0.2473(4) 0.8174(4) 0.0531(18) Uani 1 1 d D . .
H231 H 0.7821 0.3018 0.8087 0.080 Uiso 1 1 d D . .
H232 H 0.7480 0.2453 0.7769 0.080 Uiso 1 1 d D . .
O241 O 0.6365(4) 0.1026(4) 0.3322(3) 0.0416(16) Uani 1 1 d D . .
H241 H 0.6663 0.1506 0.3286 0.062 Uiso 1 1 d D . .
H242 H 0.6014 0.0889 0.3703 0.062 Uiso 1 1 d D . .
O251 O 0.4695(7) 0.3200(8) 0.2987(9) 0.064(5) Uani 0.50 1 d PD . .
H251 H 0.4336 0.2767 0.3008 0.097 Uiso 0.50 1 d PD . .
H252 H 0.5278 0.2975 0.3035 0.097 Uiso 0.50 1 d PD . .
O261 O 0.5601(7) 0.4046(6) 0.1704(5) 0.031(3) Uani 0.50 1 d PD . .
H261 H 0.5845 0.4509 0.1375 0.047 Uiso 0.50 1 d PD . .
H262 H 0.5353 0.4230 0.2024 0.047 Uiso 0.50 1 d PD . .
O271 O 0.5124(5) 0.0708(9) 0.4410(9) 0.093(8) Uani 0.50 1 d PD . .
H271 H 0.4983 0.1142 0.4566 0.140 Uiso 0.50 1 d PD . .
H272 H 0.4624 0.0642 0.4199 0.140 Uiso 0.50 1 d PD . .
O281 O 0.4703(9) 0.0980(3) 0.4355(4) 0.078(6) Uani 0.50 1 d PD . .
H281 H 0.4278 0.1119 0.4620 0.116 Uiso 0.50 1 d PD . .
H282 H 0.4891 0.0408 0.4578 0.116 Uiso 0.50 1 d PD . .

loop_
_atom_site_aniso_label
_atom_site_aniso_U_11
_atom_site_aniso_U_22
_atom_site_aniso_U_33
_atom_site_aniso_U_23
_atom_site_aniso_U_13
_atom_site_aniso_U_12
Ru1 0.0168(3) 0.0177(3) 0.0360(4) -0.0132(3) 0.0007(3) -0.0066(2)
C1 0.016(4) 0.023(4) 0.033(5) -0.011(4) 0.004(3) -0.006(3)
C2 0.022(4) 0.026(5) 0.030(5) -0.018(4) 0.008(3) -0.007(3)
C3 0.021(4) 0.025(5) 0.043(5) -0.018(4) 0.005(4) -0.010(3)
C4 0.023(4) 0.015(4) 0.043(5) -0.017(4) 0.010(4) -0.010(3)
C5 0.014(4) 0.020(4) 0.038(5) -0.015(4) 0.006(3) -0.005(3)
C6 0.017(4) 0.021(4) 0.038(5) -0.017(4) 0.004(3) -0.003(3)
C7 0.021(4) 0.014(4) 0.048(6) -0.011(4) 0.006(4) -0.010(3)
C8 0.034(5) 0.020(4) 0.033(5) -0.007(4) 0.004(4) -0.009(4)
C9 0.020(4) 0.018(4) 0.040(5) -0.012(4) 0.002(4) -0.005(3)
C10 0.025(4) 0.018(4) 0.031(5) -0.007(4) 0.003(4) -0.010(3)
C11 0.020(4) 0.028(5) 0.045(6) -0.021(4) 0.007(4) -0.009(4)
C12 0.032(4) 0.038(5) 0.031(4) -0.013(4) 0.003(3) -0.018(4)
C13 0.040(4) 0.037(4) 0.039(4) -0.017(3) 0.004(3) -0.021(3)
C14 0.093(6) 0.058(5) 0.061(5) -0.032(4) 0.037(5) -0.047(5)
C15 0.116(7) 0.074(6) 0.076(6) -0.036(5) 0.048(5) -0.054(5)
C16 0.090(6) 0.059(5) 0.072(6) -0.027(5) 0.027(5) -0.048(5)
C17 0.055(5) 0.037(4) 0.058(5) -0.020(4) 0.003(4) -0.025(4)
C18 0.042(4) 0.035(4) 0.048(5) -0.016(4) -0.003(4) -0.014(4)
C19 0.026(5) 0.034(5) 0.034(5) -0.006(4) 0.003(4) -0.015(4)
C20 0.059(6) 0.035(5) 0.028(5) -0.010(4) 0.004(4) -0.021(5)
C21 0.026(5) 0.035(5) 0.038(6) -0.008(4) 0.002(4) -0.006(4)
C22 0.045(6) 0.042(6) 0.043(6) -0.019(5) -0.002(5) -0.004(5)
C23 0.061(7) 0.070(8) 0.050(7) -0.042(6) -0.008(6) 0.001(6)
C24 0.047(6) 0.039(6) 0.084(9) -0.033(6) -0.012(6) -0.007(5)
C25 0.045(6) 0.048(6) 0.064(8) -0.023(6) 0.002(5) -0.015(5)
C26 0.042(5) 0.042(6) 0.050(6) -0.030(5) -0.002(5) -0.009(5)
N1 0.018(3) 0.015(3) 0.042(4) -0.017(3) 0.004(3) -0.008(3)
N2 0.013(3) 0.019(4) 0.040(4) -0.010(3) 0.000(3) -0.004(3)
N3 0.030(4) 0.025(4) 0.032(4) -0.014(3) 0.000(3) -0.009(3)
N4 0.042(4) 0.027(4) 0.034(4) -0.006(3) -0.005(3) -0.008(3)
O1 0.055(4) 0.047(4) 0.041(4) -0.030(3) 0.001(3) -0.005(3)
O2 0.044(4) 0.039(4) 0.035(4) -0.010(3) -0.003(3) -0.001(3)
C31 0.012(4) 0.017(4) 0.047(5) -0.016(4) 0.006(3) -0.006(3)
C32 0.019(4) 0.021(4) 0.052(6) -0.013(4) 0.003(4) -0.004(3)
C33 0.018(4) 0.029(5) 0.051(6) -0.015(4) 0.008(4) -0.011(4)
C34 0.025(4) 0.027(5) 0.037(5) -0.006(4) -0.010(4) -0.006(4)
C35 0.017(4) 0.017(4) 0.042(5) -0.011(4) -0.008(3) -0.005(3)
C36 0.028(4) 0.008(4) 0.036(5) -0.004(3) -0.007(4) -0.002(3)
C37 0.020(4) 0.030(5) 0.048(6) -0.015(4) 0.002(4) -0.012(4)
C38 0.031(5) 0.032(5) 0.030(5) -0.014(4) 0.004(4) -0.020(4)
C39 0.028(4) 0.018(4) 0.044(6) -0.011(4) -0.005(4) -0.007(4)
C40 0.022(4) 0.024(4) 0.033(5) -0.009(4) 0.005(4) -0.015(3)
C41 0.029(5) 0.018(4) 0.053(6) -0.014(4) 0.017(4) -0.012(4)
C42 0.044(6) 0.057(7) 0.060(7) -0.033(6) 0.033(5) -0.024(5)
C43 0.038(5) 0.038(6) 0.045(6) -0.019(5) 0.012(4) -0.022(4)
C44 0.032(5) 0.041(5) 0.035(5) -0.020(4) 0.012(4) -0.011(4)
C45 0.036(5) 0.044(6) 0.047(6) -0.019(5) 0.008(4) -0.017(5)
C46 0.034(5) 0.037(6) 0.063(7) -0.026(5) -0.003(5) -0.005(4)
C47 0.040(5) 0.045(6) 0.059(7) -0.035(5) 0.010(5) -0.006(5)
C48 0.046(6) 0.032(5) 0.049(6) -0.014(5) 0.002(5) -0.010(4)
C49 0.032(5) 0.030(5) 0.038(5) -0.017(4) -0.002(4) -0.011(4)
C50 0.044(6) 0.039(6) 0.052(6) -0.022(5) 0.002(5) -0.012(5)
C51 0.047(6) 0.048(6) 0.039(6) -0.022(5) 0.010(5) -0.023(5)
C52 0.104(10) 0.054(7) 0.062(8) -0.034(6) -0.007(7) -0.006(7)
C53 0.129(13) 0.076(10) 0.076(10) -0.053(8) -0.001(9) -0.035(9)
C54 0.083(10) 0.099(11) 0.065(9) -0.036(8) 0.001(7) -0.044(9)
C55 0.072(8) 0.094(10) 0.075(9) -0.054(8) -0.015(7) -0.005(7)
C56 0.055(7) 0.082(9) 0.072(8) -0.056(7) -0.005(6) -0.002(6)
N31 0.017(3) 0.023(4) 0.044(5) -0.015(3) 0.006(3) -0.003(3)
N32 0.020(3) 0.023(4) 0.029(4) -0.012(3) 0.006(3) -0.010(3)
N33 0.032(4) 0.046(5) 0.050(5) -0.028(4) 0.019(4) -0.020(4)
N34 0.038(4) 0.035(4) 0.051(5) -0.023(4) 0.015(4) -0.017(4)
O31 0.035(4) 0.034(4) 0.086(5) -0.030(4) 0.020(3) 0.000(3)
O32 0.053(4) 0.040(4) 0.048(4) -0.023(3) 0.018(3) -0.024(3)
C61 0.014(4) 0.021(4) 0.036(5) -0.014(4) 0.006(3) -0.005(3)
C62 0.021(4) 0.019(4) 0.037(5) -0.021(4) 0.006(3) -0.006(3)
C63 0.032(5) 0.018(4) 0.046(6) -0.014(4) 0.005(4) -0.008(4)
C64 0.018(4) 0.023(5) 0.050(6) -0.016(4) 0.007(4) -0.009(3)
C65 0.022(4) 0.015(4) 0.033(5) -0.011(4) 0.004(3) -0.006(3)
C66 0.028(4) 0.021(4) 0.023(4) -0.011(3) -0.003(3) -0.002(3)
C67 0.023(4) 0.023(5) 0.042(6) -0.011(4) -0.001(4) 0.002(4)
C68 0.022(4) 0.031(5) 0.038(5) -0.014(4) 0.004(4) -0.003(4)
C69 0.017(4) 0.019(4) 0.022(4) -0.009(3) 0.000(3) -0.004(3)
C70 0.022(4) 0.029(5) 0.034(5) -0.013(4) -0.005(4) -0.003(4)
C71 0.017(4) 0.014(4) 0.040(5) -0.011(4) -0.002(3) 0.001(3)
C72 0.025(4) 0.022(5) 0.050(6) -0.012(4) 0.005(4) -0.015(4)
C73 0.031(5) 0.020(4) 0.039(5) -0.017(4) 0.012(4) -0.013(4)
C74 0.043(5) 0.019(5) 0.046(6) -0.011(4) 0.010(4) -0.015(4)
C75 0.070(7) 0.033(6) 0.046(7) 0.001(5) -0.013(6) -0.020(5)
C76 0.096(9) 0.051(7) 0.027(6) -0.012(5) 0.010(6) -0.042(7)
C77 0.087(9) 0.056(8) 0.055(8) -0.030(6) 0.038(7) -0.042(7)
C78 0.047(6) 0.039(6) 0.058(7) -0.024(5) 0.012(5) -0.020(5)
C79 0.020(4) 0.025(5) 0.031(5) -0.011(4) 0.004(3) -0.001(3)
C80 0.043(6) 0.041(6) 0.047(6) 0.003(5) 0.020(5) -0.004(5)
C81 0.050(6) 0.040(6) 0.045(6) -0.016(5) 0.009(5) -0.013(5)
C82 0.054(6) 0.046(6) 0.041(6) -0.007(5) 0.012(5) -0.024(5)
C83 0.075(8) 0.056(7) 0.037(6) 0.000(5) -0.003(6) -0.022(6)
C84 0.053(7) 0.060(7) 0.053(7) 0.006(6) -0.021(6) -0.005(6)
C85 0.047(6) 0.055(7) 0.045(7) 0.001(5) -0.001(5) -0.025(5)
C86 0.049(6) 0.034(5) 0.034(6) -0.009(4) 0.011(4) -0.016(5)
N61 0.012(3) 0.020(4) 0.047(5) -0.019(3) 0.002(3) -0.002(3)
N62 0.026(4) 0.020(4) 0.032(4) -0.018(3) -0.003(3) -0.002(3)
N63 0.023(4) 0.022(4) 0.041(4) -0.014(3) 0.007(3) -0.005(3)
N64 0.032(4) 0.023(4) 0.043(5) -0.015(3) 0.015(3) -0.004(3)
O61 0.034(3) 0.024(3) 0.045(4) -0.019(3) 0.011(3) -0.008(3)
O62 0.041(4) 0.041(4) 0.035(4) -0.022(3) 0.009(3) -0.007(3)
O101 0.018(3) 0.035(3) 0.049(4) -0.026(3) -0.001(3) -0.005(3)
O102 0.023(3) 0.023(3) 0.046(4) -0.016(3) 0.004(3) -0.011(2)
O103 0.030(3) 0.026(3) 0.047(4) -0.021(3) 0.005(3) -0.003(3)
O104 0.026(3) 0.040(4) 0.041(4) -0.024(3) 0.006(3) -0.009(3)
P101 0.0232(11) 0.0243(12) 0.0401(14) -0.0193(10) 0.0012(9) -0.0074(9)
O111 0.045(4) 0.018(3) 0.058(4) -0.020(3) 0.015(3) -0.007(3)
O112 0.033(3) 0.035(4) 0.053(4) -0.029(3) -0.003(3) -0.001(3)
O113 0.027(3) 0.022(3) 0.050(4) -0.017(3) 0.008(3) -0.009(2)
O114 0.040(3) 0.021(3) 0.050(4) -0.021(3) 0.004(3) -0.007(3)
P111 0.0333(12) 0.0193(11) 0.0413(14) -0.0160(10) 0.0049(10) -0.0078(10)
O201 0.039(3) 0.038(4) 0.044(4) -0.023(3) 0.002(3) -0.014(3)
O211 0.038(4) 0.080(5) 0.096(6) -0.062(5) 0.000(4) -0.012(4)
O221 0.123(8) 0.082(6) 0.086(7) -0.039(5) 0.007(6) 0.019(6)
O231 0.055(4) 0.043(4) 0.071(5) -0.030(4) 0.010(4) -0.026(3)
O241 0.041(4) 0.034(4) 0.052(4) -0.017(3) 0.005(3) -0.016(3)
O251 0.047(8) 0.037(8) 0.133(14) -0.058(9) 0.030(9) -0.022(7)
O261 0.023(6) 0.013(6) 0.045(7) 0.007(5) -0.014(5) -0.015(5)
O271 0.050(14) 0.18(2) 0.106(17) -0.110(16) 0.052(10) -0.066(12)
O281 0.038(11) 0.149(18) 0.078(13) -0.073(13) 0.044(9) -0.063(11)

loop_
_atom_type_symbol
_atom_type_description
_atom_type_scat_dispersion_real
_atom_type_scat_dispersion_imag
_atom_type_scat_source
C C 0.0033 0.0016 'International Tables Vol C Tables 4.2.6.8 and 6.1.1.4'
H H 0.0000 0.0000 'International Tables Vol C Tables 4.2.6.8 and 6.1.1.4'
N N 0.0061 0.0033 'International Tables Vol C Tables 4.2.6.8 and 6.1.1.4'
O O 0.0106 0.0060 'International Tables Vol C Tables 4.2.6.8 and 6.1.1.4'
P P 0.1023 0.0942 'International Tables Vol C Tables 4.2.6.8 and 6.1.1.4'
Ru Ru -1.2594 0.8363 'International Tables Vol C Tables 4.2.6.8 and 6.1.1.4'

loop_
_geom_angle_atom_site_label_1
_geom_angle_atom_site_label_2
_geom_angle_atom_site_label_3
_geom_angle
_geom_angle_site_symmetry_1
_geom_angle_site_symmetry_3
_geom_angle_publ_flag
N2 Ru1 N61 174.0(2) . . ?
N2 Ru1 N32 96.7(2) . . ?
N61 Ru1 N32 88.4(2) . . ?
N2 Ru1 N1 78.8(3) . . ?
N61 Ru1 N1 96.4(2) . . ?
N32 Ru1 N1 172.9(2) . . ?
N2 Ru1 N62 97.9(2) . . ?
N61 Ru1 N62 78.6(2) . . ?
N32 Ru1 N62 94.2(2) . . ?
N1 Ru1 N62 92.0(2) . . ?
N2 Ru1 N31 92.2(2) . . ?
N61 Ru1 N31 91.8(2) . . ?
N32 Ru1 N31 78.6(3) . . ?
N1 Ru1 N31 95.9(2) . . ?
N62 Ru1 N31 168.2(2) . . ?
N1 C1 C2 122.6(7) . . ?
N1 C1 H1 118.7 . . ?
C2 C1 H1 118.7 . . ?
C3 C2 C1 118.1(7) . . ?
C3 C2 C11 120.7(7) . . ?
C1 C2 C11 121.0(7) . . ?
C4 C3 C2 119.5(7) . . ?
C4 C3 H3 120.2 . . ?
C2 C3 H3 120.2 . . ?
C3 C4 C5 120.0(7) . . ?
C3 C4 H4 120.0 . . ?
C5 C4 H4 120.0 . . ?
N1 C5 C4 120.4(7) . . ?
N1 C5 C6 115.1(6) . . ?
C4 C5 C6 124.6(7) . . ?
N2 C6 C7 120.0(7) . . ?
N2 C6 C5 114.4(7) . . ?
C7 C6 C5 125.6(7) . . ?
C8 C7 C6 121.3(7) . . ?
C8 C7 H7 119.3 . . ?
C6 C7 H7 119.3 . . ?
C7 C8 C9 119.2(7) . . ?
C7 C8 H8 120.4 . . ?
C9 C8 H8 120.4 . . ?
C10 C9 C8 117.3(8) . . ?
C10 C9 C19 121.9(7) . . ?
C8 C9 C19 120.7(7) . . ?
N2 C10 C9 123.8(7) . . ?
N2 C10 H10 118.1 . . ?
C9 C10 H10 118.1 . . ?
O1 C11 N3 123.8(8) . . ?
O1 C11 C2 119.9(7) . . ?
N3 C11 C2 116.2(7) . . ?
N3 C12 C13 111.8(7) . . ?
N3 C12 H12A 109.2 . . ?
C13 C12 H12A 109.2 . . ?
N3 C12 H12B 109.2 . . ?
C13 C12 H12B 109.2 . . ?
H12A C12 H12B 107.9 . . ?
C14 C13 C18 119.0(9) . . ?
C14 C13 C12 120.1(8) . . ?
C18 C13 C12 120.9(8) . . ?
C13 C14 C15 120.7(10) . . ?
C13 C14 H14 119.7 . . ?
C15 C14 H14 119.7 . . ?
C14 C15 C16 119.4(11) . . ?
C14 C15 H15 120.3 . . ?
C16 C15 H15 120.3 . . ?
C17 C16 C15 119.4(10) . . ?
C17 C16 H16 120.3 . . ?
C15 C16 H16 120.3 . . ?
C16 C17 C18 120.7(9) . . ?
C16 C17 H17 119.6 . . ?
C18 C17 H17 119.6 . . ?
C17 C18 C13 120.7(9) . . ?
C17 C18 H18 119.6 . . ?
C13 C18 H18 119.6 . . ?
O2 C19 N4 124.2(8) . . ?
O2 C19 C9 120.3(8) . . ?
N4 C19 C9 115.5(7) . . ?
N4 C20 C21 114.9(7) . . ?
N4 C20 H20A 108.5 . . ?
C21 C20 H20A 108.5 . . ?
N4 C20 H20B 108.5 . . ?
C21 C20 H20B 108.5 . . ?
H20A C20 H20B 107.5 . . ?
C22 C21 C26 118.2(9) . . ?
C22 C21 C20 119.6(8) . . ?
C26 C21 C20 122.2(8) . . ?
C21 C22 C23 121.4(10) . . ?
C21 C22 H22 119.3 . . ?
C23 C22 H22 119.3 . . ?
C22 C23 C24 119.9(10) . . ?
C22 C23 H23 120.0 . . ?
C24 C23 H23 120.0 . . ?
C25 C24 C23 119.6(9) . . ?
C25 C24 H24 120.2 . . ?
C23 C24 H24 120.2 . . ?
C24 C25 C26 119.6(10) . . ?
C24 C25 H25 120.2 . . ?
C26 C25 H25 120.2 . . ?
C21 C26 C25 121.3(9) . . ?
C21 C26 H26 119.3 . . ?
C25 C26 H26 119.3 . . ?
C1 N1 C5 119.2(6) . . ?
C1 N1 Ru1 125.5(5) . . ?
C5 N1 Ru1 115.2(5) . . ?
C10 N2 C6 118.4(6) . . ?
C10 N2 Ru1 125.9(5) . . ?
C6 N2 Ru1 115.7(5) . . ?
C11 N3 C12 123.0(7) . . ?
C11 N3 H3A 118.5 . . ?
C12 N3 H3A 118.5 . . ?
C19 N4 C20 122.3(7) . . ?
C19 N4 H4A 118.8 . . ?
C20 N4 H4A 118.8 . . ?
N31 C31 C32 124.8(7) . . ?
N31 C31 H31 117.6 . . ?
C32 C31 H31 117.6 . . ?
C31 C32 C33 117.2(8) . . ?
C31 C32 C41 122.6(7) . . ?
C33 C32 C41 120.2(7) . . ?
C34 C33 C32 118.5(8) . . ?
C34 C33 H33 120.8 . . ?
C32 C33 H33 120.8 . . ?
C33 C34 C35 120.6(7) . . ?
C33 C34 H34 119.7 . . ?
C35 C34 H34 119.7 . . ?
N31 C35 C34 121.0(7) . . ?
N31 C35 C36 115.0(7) . . ?
C34 C35 C36 124.0(7) . . ?
N32 C36 C37 120.3(7) . . ?
N32 C36 C35 114.9(6) . . ?
C37 C36 C35 124.8(7) . . ?
C38 C37 C36 120.1(7) . . ?
C38 C37 H37 120.0 . . ?
C36 C37 H37 120.0 . . ?
C37 C38 C39 120.3(7) . . ?
C37 C38 H38 119.8 . . ?
C39 C38 H38 119.8 . . ?
C38 C39 C40 115.8(8) . . ?
C38 C39 C49 125.7(7) . . ?
C40 C39 C49 118.3(7) . . ?
N32 C40 C39 124.6(7) . . ?
N32 C40 H40 117.7 . . ?
C39 C40 H40 117.7 . . ?
O31 C41 N33 124.4(8) . . ?
O31 C41 C32 121.9(9) . . ?
N33 C41 C32 113.7(7) . . ?
N33 C42 C43 115.4(7) . . ?
N33 C42 H42A 108.4 . . ?
C43 C42 H42A 108.4 . . ?
N33 C42 H42B 108.4 . . ?
C43 C42 H42B 108.4 . . ?
H42A C42 H42B 107.5 . . ?
C48 C43 C44 119.1(8) . . ?
C48 C43 C42 119.3(8) . . ?
C44 C43 C42 121.6(8) . . ?
C43 C44 C45 120.7(8) . . ?
C43 C44 H44 119.7 . . ?
C45 C44 H44 119.7 . . ?
C46 C45 C44 119.7(9) . . ?
C46 C45 H45 120.1 . . ?
C44 C45 H45 120.1 . . ?
C45 C46 C47 120.1(9) . . ?
C45 C46 H46 119.9 . . ?
C47 C46 H46 119.9 . . ?
C48 C47 C46 119.7(9) . . ?
C48 C47 H47 120.2 . . ?
C46 C47 H47 120.2 . . ?
C43 C48 C47 120.6(9) . . ?
C43 C48 H48 119.7 . . ?
C47 C48 H48 119.7 . . ?
O32 C49 N34 123.8(8) . . ?
O32 C49 C39 119.9(7) . . ?
N34 C49 C39 116.4(8) . . ?
N34 C50 C51 113.0(8) . . ?
N34 C50 H50A 109.0 . . ?
C51 C50 H50A 109.0 . . ?
N34 C50 H50B 109.0 . . ?
C51 C50 H50B 109.0 . . ?
H50A C50 H50B 107.8 . . ?
C56 C51 C52 117.1(10) . . ?
C56 C51 C50 124.3(9) . . ?
C52 C51 C50 118.4(10) . . ?
C53 C52 C51 120.5(12) . . ?
C53 C52 H52 119.8 . . ?
C51 C52 H52 119.8 . . ?
C52 C53 C54 119.4(12) . . ?
C52 C53 H53 120.3 . . ?
C54 C53 H53 120.3 . . ?
C55 C54 C53 119.5(12) . . ?
C55 C54 H54 120.2 . . ?
C53 C54 H54 120.2 . . ?
C54 C55 C56 119.1(13) . . ?
C54 C55 H55 120.4 . . ?
C56 C55 H55 120.4 . . ?
C51 C56 C55 124.2(11) . . ?
C51 C56 H56 117.9 . . ?
C55 C56 H56 117.9 . . ?
C31 N31 C35 117.9(7) . . ?
C31 N31 Ru1 126.2(5) . . ?
C35 N31 Ru1 115.2(5) . . ?
C40 N32 C36 118.8(6) . . ?
C40 N32 Ru1 125.4(5) . . ?
C36 N32 Ru1 115.8(5) . . ?
C41 N33 C42 121.0(8) . . ?
C41 N33 H33A 119.5 . . ?
C42 N33 H33A 119.5 . . ?
C49 N34 C50 122.7(8) . . ?
C49 N34 H34A 118.6 . . ?
C50 N34 H34A 118.6 . . ?
N61 C61 C62 122.4(7) . . ?
N61 C61 H61 118.8 . . ?
C62 C61 H61 118.8 . . ?
C63 C62 C61 118.0(7) . . ?
C63 C62 C71 126.5(7) . . ?
C61 C62 C71 115.4(6) . . ?
C62 C63 C64 120.7(8) . . ?
C62 C63 H63 119.6 . . ?
C64 C63 H63 119.6 . . ?
C63 C64 C65 119.1(7) . . ?
C63 C64 H64 120.5 . . ?
C65 C64 H64 120.5 . . ?
N61 C65 C64 120.5(7) . . ?
N61 C65 C66 115.5(7) . . ?
C64 C65 C66 124.0(7) . . ?
N62 C66 C67 121.5(7) . . ?
N62 C66 C65 114.0(7) . . ?
C67 C66 C65 124.4(7) . . ?
C68 C67 C66 119.4(8) . . ?
C68 C67 H67 120.3 . . ?
C66 C67 H67 120.3 . . ?
C67 C68 C69 120.1(7) . . ?
C67 C68 H68 119.9 . . ?
C69 C68 H68 119.9 . . ?
C68 C69 C70 118.8(7) . . ?
C68 C69 C79 119.7(7) . . ?
C70 C69 C79 121.3(7) . . ?
N62 C70 C69 121.9(7) . . ?
N62 C70 H70 119.0 . . ?
C69 C70 H70 119.0 . . ?
O61 C71 N63 124.8(8) . . ?
O61 C71 C62 120.5(7) . . ?
N63 C71 C62 114.6(7) . . ?
N63 C72 C73 112.5(6) . . ?
N63 C72 H72A 109.1 . . ?
C73 C72 H72A 109.1 . . ?
N63 C72 H72B 109.1 . . ?
C73 C72 H72B 109.1 . . ?
H72A C72 H72B 107.8 . . ?
C78 C73 C74 119.7(9) . . ?
C78 C73 C72 120.2(8) . . ?
C74 C73 C72 120.0(7) . . ?
C75 C74 C73 120.4(9) . . ?
C75 C74 H74 119.8 . . ?
C73 C74 H74 119.8 . . ?
C76 C75 C74 121.4(11) . . ?
C76 C75 H75 119.3 . . ?
C74 C75 H75 119.3 . . ?
C75 C76 C77 118.1(10) . . ?
C75 C76 H76 121.0 . . ?
C77 C76 H76 121.0 . . ?
C76 C77 C78 121.4(10) . . ?
C76 C77 H77 119.3 . . ?
C78 C77 H77 119.3 . . ?
C73 C78 C77 119.1(10) . . ?
C73 C78 H78 120.5 . . ?
C77 C78 H78 120.5 . . ?
O62 C79 N64 123.7(8) . . ?
O62 C79 C69 119.5(7) . . ?
N64 C79 C69 116.8(7) . . ?
N64 C80 C81 115.3(8) . . ?
N64 C80 H80A 108.5 . . ?
C81 C80 H80A 108.5 . . ?
N64 C80 H80B 108.5 . . ?
C81 C80 H80B 108.5 . . ?
H80A C80 H80B 107.5 . . ?
C82 C81 C86 116.9(9) . . ?
C82 C81 C80 120.0(9) . . ?
C86 C81 C80 123.1(8) . . ?
C83 C82 C81 122.4(10) . . ?
C83 C82 H82 118.8 . . ?
C81 C82 H82 118.8 . . ?
C82 C83 C84 120.1(10) . . ?
C82 C83 H83 120.0 . . ?
C84 C83 H83 120.0 . . ?
C83 C84 C85 118.6(10) . . ?
C83 C84 H84 120.7 . . ?
C85 C84 H84 120.7 . . ?
C86 C85 C84 120.8(10) . . ?
C86 C85 H85 119.6 . . ?
C84 C85 H85 119.6 . . ?
C85 C86 C81 121.2(9) . . ?
C85 C86 H86 119.4 . . ?
C81 C86 H86 119.4 . . ?
C61 N61 C65 119.2(7) . . ?
C61 N61 Ru1 125.2(5) . . ?
C65 N61 Ru1 115.6(5) . . ?
C66 N62 C70 118.1(6) . . ?
C66 N62 Ru1 116.2(5) . . ?
C70 N62 Ru1 125.6(5) . . ?
C71 N63 C72 118.0(7) . . ?
C71 N63 H63A 121.0 . . ?
C72 N63 H63A 121.0 . . ?
C79 N64 C80 121.8(7) . . ?
C79 N64 H64A 119.1 . . ?
C80 N64 H64A 119.1 . . ?
P101 O101 H101 109.5 . . ?
P101 O102 H102 109.5 . . ?
O103 P101 O104 113.2(3) . . ?
O103 P101 O101 111.8(3) . . ?
O104 P101 O101 110.3(3) . . ?
O103 P101 O102 109.3(3) . . ?
O104 P101 O102 110.3(3) . . ?
O101 P101 O102 101.3(3) . . ?
P111 O111 H111 109.5 . . ?
P111 O112 H112 109.5 . . ?
O114 P111 O113 117.8(3) . . ?
O114 P111 O112 105.7(3) . . ?
O113 P111 O112 109.0(3) . . ?
O114 P111 O111 109.3(3) . . ?
O113 P111 O111 109.7(3) . . ?
O112 P111 O111 104.5(3) . . ?
H201 O201 H202 106.1 . . ?
H211 O211 H212 105.8 . . ?
H221 O221 H222 121.3 . . ?
H231 O231 H232 107.3 . . ?
H241 O241 H242 107.0 . . ?
H251 O251 H252 107.7 . . ?
H261 O261 H262 108.1 . . ?
H271 O271 H272 107.4 . . ?
H281 O281 H282 107.5 . . ?

loop_
_geom_bond_atom_site_label_1
_geom_bond_atom_site_label_2
_geom_bond_distance
_geom_bond_site_symmetry_2
_geom_bond_publ_flag
Ru1 N2 2.033(6) . ?
Ru1 N61 2.046(6) . ?
Ru1 N32 2.049(6) . ?
Ru1 N1 2.061(6) . ?
Ru1 N62 2.061(6) . ?
Ru1 N31 2.063(6) . ?
C1 N1 1.334(9) . ?
C1 C2 1.388(10) . ?
C1 H1 0.9500 . ?
C2 C3 1.382(11) . ?
C2 C11 1.490(11) . ?
C3 C4 1.360(11) . ?
C3 H3 0.9500 . ?
C4 C5 1.397(10) . ?
C4 H4 0.9500 . ?
C5 N1 1.350(9) . ?
C5 C6 1.461(11) . ?
C6 N2 1.371(9) . ?
C6 C7 1.385(10) . ?
C7 C8 1.360(11) . ?
C7 H7 0.9500 . ?
C8 C9 1.401(10) . ?
C8 H8 0.9500 . ?
C9 C10 1.386(10) . ?
C9 C19 1.488(11) . ?
C10 N2 1.340(10) . ?
C10 H10 0.9500 . ?
C11 O1 1.233(9) . ?
C11 N3 1.323(10) . ?
C12 N3 1.466(10) . ?
C12 C13 1.504(11) . ?
C12 H12A 0.9900 . ?
C12 H12B 0.9900 . ?
C13 C14 1.345(13) . ?
C13 C18 1.386(12) . ?
C14 C15 1.396(14) . ?
C14 H14 0.9500 . ?
C15 C16 1.398(15) . ?
C15 H15 0.9500 . ?
C16 C17 1.339(14) . ?
C16 H16 0.9500 . ?
C17 C18 1.377(12) . ?
C17 H17 0.9500 . ?
C18 H18 0.9500 . ?
C19 O2 1.225(10) . ?
C19 N4 1.337(11) . ?
C20 N4 1.439(10) . ?
C20 C21 1.516(12) . ?
C20 H20A 0.9900 . ?
C20 H20B 0.9900 . ?
C21 C22 1.372(12) . ?
C21 C26 1.384(12) . ?
C22 C23 1.378(13) . ?
C22 H22 0.9500 . ?
C23 C24 1.385(15) . ?
C23 H23 0.9500 . ?
C24 C25 1.374(14) . ?
C24 H24 0.9500 . ?
C25 C26 1.385(12) . ?
C25 H25 0.9500 . ?
C26 H26 0.9500 . ?
N3 H3A 0.8800 . ?
N4 H4A 0.8800 . ?
C31 N31 1.339(10) . ?
C31 C32 1.370(10) . ?
C31 H31 0.9500 . ?
C32 C33 1.415(11) . ?
C32 C41 1.498(12) . ?
C33 C34 1.374(12) . ?
C33 H33 0.9500 . ?
C34 C35 1.387(11) . ?
C34 H34 0.9500 . ?
C35 N31 1.355(9) . ?
C35 C36 1.461(11) . ?
C36 N32 1.359(9) . ?
C36 C37 1.387(10) . ?
C37 C38 1.375(11) . ?
C37 H37 0.9500 . ?
C38 C39 1.388(11) . ?
C38 H38 0.9500 . ?
C39 C40 1.402(10) . ?
C39 C49 1.482(12) . ?
C40 N32 1.319(10) . ?
C40 H40 0.9500 . ?
C41 O31 1.203(9) . ?
C41 N33 1.360(11) . ?
C42 N33 1.449(11) . ?
C42 C43 1.521(12) . ?
C42 H42A 0.9900 . ?
C42 H42B 0.9900 . ?
C43 C48 1.373(12) . ?
C43 C44 1.373(11) . ?
C44 C45 1.381(12) . ?
C44 H44 0.9500 . ?
C45 C46 1.362(12) . ?
C45 H45 0.9500 . ?
C46 C47 1.382(13) . ?
C46 H46 0.9500 . ?
C47 C48 1.374(12) . ?
C47 H47 0.9500 . ?
C48 H48 0.9500 . ?
C49 O32 1.231(10) . ?
C49 N34 1.332(10) . ?
C50 N34 1.447(11) . ?
C50 C51 1.504(12) . ?
C50 H50A 0.9900 . ?
C50 H50B 0.9900 . ?
C51 C56 1.362(14) . ?
C51 C52 1.400(13) . ?
C52 C53 1.384(15) . ?
C52 H52 0.9500 . ?
C53 C54 1.426(18) . ?
C53 H53 0.9500 . ?
C54 C55 1.351(16) . ?
C54 H54 0.9500 . ?
C55 C56 1.370(14) . ?
C55 H55 0.9500 . ?
C56 H56 0.9500 . ?
N33 H33A 0.8800 . ?
N34 H34A 0.8800 . ?
C61 N61 1.341(9) . ?
C61 C62 1.377(10) . ?
C61 H61 0.9500 . ?
C62 C63 1.363(10) . ?
C62 C71 1.495(11) . ?
C63 C64 1.371(11) . ?
C63 H63 0.9500 . ?
C64 C65 1.383(11) . ?
C64 H64 0.9500 . ?
C65 N61 1.357(9) . ?
C65 C66 1.468(11) . ?
C66 N62 1.350(9) . ?
C66 C67 1.392(10) . ?
C67 C68 1.364(11) . ?
C67 H67 0.9500 . ?
C68 C69 1.369(10) . ?
C68 H68 0.9500 . ?
C69 C70 1.384(10) . ?
C69 C79 1.491(11) . ?
C70 N62 1.366(10) . ?
C70 H70 0.9500 . ?
C71 O61 1.232(9) . ?
C71 N63 1.336(9) . ?
C72 N63 1.451(10) . ?
C72 C73 1.507(12) . ?
C72 H72A 0.9900 . ?
C72 H72B 0.9900 . ?
C73 C78 1.368(12) . ?
C73 C74 1.385(11) . ?
C74 C75 1.367(13) . ?
C74 H74 0.9500 . ?
C75 C76 1.365(15) . ?
C75 H75 0.9500 . ?
C76 C77 1.388(16) . ?
C76 H76 0.9500 . ?
C77 C78 1.391(14) . ?
C77 H77 0.9500 . ?
C78 H78 0.9500 . ?
C79 O62 1.233(9) . ?
C79 N64 1.334(10) . ?
C80 N64 1.447(11) . ?
C80 C81 1.500(13) . ?
C80 H80A 0.9900 . ?
C80 H80B 0.9900 . ?
C81 C82 1.381(13) . ?
C81 C86 1.397(13) . ?
C82 C83 1.366(14) . ?
C82 H82 0.9500 . ?
C83 C84 1.383(15) . ?
C83 H83 0.9500 . ?
C84 C85 1.384(14) . ?
C84 H84 0.9500 . ?
C85 C86 1.367(13) . ?
C85 H85 0.9500 . ?
C86 H86 0.9500 . ?
N63 H63A 0.8800 . ?
N64 H64A 0.8800 . ?
O101 P101 1.557(5) . ?
O101 H101 0.8400 . ?
O102 P101 1.567(6) . ?
O102 H102 0.8400 . ?
O103 P101 1.501(6) . ?
O104 P101 1.515(6) . ?
O111 P111 1.588(6) . ?
O111 H111 0.8400 . ?
O112 P111 1.585(6) . ?
O112 H112 0.8400 . ?
O113 P111 1.496(5) . ?
O114 P111 1.481(6) . ?
O201 H201 0.8558 . ?
O201 H202 0.8528 . ?
O211 H211 0.8598 . ?
O211 H212 0.8562 . ?
O221 H221 0.8481 . ?
O221 H222 0.8632 . ?
O231 H231 0.8482 . ?
O231 H232 0.8506 . ?
O241 H241 0.8512 . ?
O241 H242 0.8512 . ?
O251 H251 0.8474 . ?
O251 H252 0.8491 . ?
O261 H261 0.8455 . ?
O261 H262 0.8463 . ?
O271 H271 0.8500 . ?
O271 H272 0.8500 . ?
O281 H281 0.8500 . ?
O281 H282 0.8500 . ?

loop_
_geom_hbond_atom_site_label_D
_geom_hbond_atom_site_label_H
_geom_hbond_atom_site_label_A
_geom_hbond_distance_DH
_geom_hbond_distance_HA
_geom_hbond_distance_DA
_geom_hbond_angle_DHA
_geom_hbond_site_symmetry_A
N3 H3A O114 0.88 1.87 2.725(9) 165.0 2_665
N4 H4A O241 0.88 2.00 2.835(9) 157.8 .
N33 H33A O231 0.88 2.09 2.911(10) 155.7 1_554
N34 H34A O201 0.88 2.02 2.853(9) 158.3 .
N63 H63A O103 0.88 2.23 2.842(9) 125.9 .
N64 H64A O1 0.88 1.94 2.801(9) 164.2 2_655
O101 H101 O104 0.84 1.70 2.531(7) 168.0 2_765
O102 H102 O113 0.84 1.73 2.568(7) 175.3 .
O111 H111 O103 0.84 1.84 2.665(7) 169.1 .
O201 H201 O104 0.86 1.82 2.670(8) 170.1 .
O201 H202 O211 0.85 1.85 2.690(8) 167.2 .
O211 H211 O221 0.86 1.97 2.807(10) 163.1 .
O211 H212 O61 0.86 2.02 2.785(8) 149.0 2_765
O221 H222 O2 0.86 1.97 2.830(9) 178.2 1_565
O231 H231 O61 0.85 1.95 2.795(7) 172.9 1_556
O241 H241 O32 0.85 2.03 2.819(8) 153.1 .
O241 H242 O281 0.85 2.23 3.025(7) 156.1 .
O241 H242 O271 0.85 1.79 2.638(17) 171.0 .
O251 H251 O62 0.85 2.05 2.888(11) 170.9 .
O251 H252 O32 0.85 2.00 2.811(12) 160.6 .
O261 H261 O113 0.85 1.99 2.799(10) 159.9 .
O261 H262 O251 0.85 2.19 2.696(17) 118.4 .
O271 H272 O62 0.85 2.56 3.231(12) 136.5 .
O281 H282 O271 0.85 2.09 2.818(18) 143.4 2_656
